data_7027225
loop_
_publ_author_name
'Preisenberger, Max'
'Schier, Annette'
'Schmidbaur, Hubert'

_publ_section_title
;
 (Phosphine)gold(I) trifluoromethanesulfonates, trifluoroacetates and
 trichlorothioacetates&#x200A;&#x2020;
;
_journal_issue 10
_journal_name_full 'Journal of the Chemical Society, Dalton Transactions'
_journal_page_first 1645
_journal_paper_doi 10.1039/a809714c
_journal_year 1999
_chemical_formula_sum 'C23 H21 Au Cl3 O P S'
_chemical_formula_weight 679.74
_chemical_name_systematic
; 
 ? 
;
_space_group_IT_number 14
_symmetry_cell_setting monoclinic
_symmetry_space_group_name_Hall '-P 2yn'
_symmetry_space_group_name_H-M 'P 1 21/n 1'
_atom_sites_solution_hydrogens geom
_atom_sites_solution_primary direct
_atom_sites_solution_secondary difmap
_audit_creation_method SHELXL
_cell_angle_alpha 90.00
_cell_angle_beta 103.91(1)
_cell_angle_gamma 90.00
_cell_formula_units_Z 4
_cell_length_a 11.229(2)
_cell_length_b 14.256(1)
_cell_length_c 15.642(2)
_cell_measurement_reflns_used 25
_cell_measurement_temperature 194(2)
_cell_volume 2430.6(6)
_computing_data_collection 'Enraf Nonius CAD4'
_computing_data_reduction CADSHEL
_computing_molecular_graphics Siemens-XTL-PLUS
_computing_publication_material 'SHELXL-93 (Sheldrick, 1993)'
_computing_structure_refinement 'SHELXL-93 (Sheldrick, 1993)'
_computing_structure_solution 'SHELXS-86 (Sheldrick, 1990)'
_diffrn_ambient_temperature 194(2)
_diffrn_measurement_device 'Enraf Nonius CAD4'
_diffrn_measurement_method omega-scans
_diffrn_radiation_monochromator graphite
_diffrn_radiation_source 'fine-focus sealed tube'
_diffrn_radiation_type MoK\a
_diffrn_radiation_wavelength 0.71073
_diffrn_reflns_av_R_equivalents 0.0181
_diffrn_reflns_av_sigmaI/netI 0.0249
_diffrn_reflns_limit_h_max 14
_diffrn_reflns_limit_h_min 0
_diffrn_reflns_limit_k_max 18
_diffrn_reflns_limit_k_min 0
_diffrn_reflns_limit_l_max 19
_diffrn_reflns_limit_l_min -19
_diffrn_reflns_number 5527
_diffrn_reflns_theta_max 27.00
_diffrn_reflns_theta_min 3.04
_diffrn_standards_interval_time '3600 s'
_diffrn_standards_number 3
_exptl_absorpt_coefficient_mu 6.548
_exptl_absorpt_correction_type DIFABS
_exptl_crystal_density_diffrn 1.858
_exptl_crystal_F_000 1312
_refine_diff_density_max 1.192
_refine_diff_density_min -2.111
_refine_diff_density_rms 0.113
_refine_ls_extinction_method none
_refine_ls_goodness_of_fit_all 1.058
_refine_ls_goodness_of_fit_obs 1.110
_refine_ls_hydrogen_treatment riding
_refine_ls_matrix_type full
_refine_ls_number_parameters 271
_refine_ls_number_reflns 4721
_refine_ls_number_restraints 0
_refine_ls_restrained_S_all 1.080
_refine_ls_restrained_S_obs 1.110
_refine_ls_R_factor_all 0.0537
_refine_ls_R_factor_obs 0.0304
_refine_ls_shift/esd_max 0.001
_refine_ls_shift/esd_mean 0.000
_refine_ls_structure_factor_coef Fsqd
_refine_ls_weighting_details 'w=1/[\s^2^(Fo^2^)+(0.0345P)^2^+6.9793P] where P=(Fo^2^+2Fc^2^)/3'
_refine_ls_weighting_scheme calc
_refine_ls_wR_factor_all 0.0810
_refine_ls_wR_factor_obs 0.0717
_reflns_number_observed 3978
_reflns_number_total 5270
_reflns_observed_criterion >2sigma(I)
_cod_data_source_file 809714csup1.cif
_cod_data_source_block MAX12
_cod_depositor_comments
;
The following automatic conversions were performed:

'_refine_ls_weighting_scheme' value 'calc
w=1/[\s^2^(Fo^2^)+(0.0345P)^2^+6.9793P] where P=(Fo^2^+2Fc^2^)/3' was
changed to 'calc'. New tag '_refine_ls_weighting_details' was
created. The value of the new tag was set to
'w=1/[\s^2^(Fo^2^)+(0.0345P)^2^+6.9793P] where P=(Fo^2^+2Fc^2^)/3'.

Automatic conversion script
Id: cif_fix_values 3143 2015-03-26 13:38:13Z robertas 
;
_cod_original_sg_symbol_H-M P2(1)/n
_cod_database_code 7027225

loop_
_symmetry_equiv_pos_as_xyz
'x, y, z'
'-x+1/2, y+1/2, -z+1/2'
'-x, -y, -z'
'x-1/2, -y-1/2, z-1/2'

loop_
_atom_site_aniso_label
_atom_site_aniso_U_11
_atom_site_aniso_U_22
_atom_site_aniso_U_33
_atom_site_aniso_U_23
_atom_site_aniso_U_13
_atom_site_aniso_U_12
Au1 0.03120(10) 0.03057(10) 0.03076(10) -0.00184(8) 0.00753(7) -0.00364(9)
Cl1 0.0769(12) 0.0575(9) 0.0605(10) -0.0193(8) 0.0182(9) -0.0253(9)
Cl2 0.154(2) 0.097(2) 0.0573(11) 0.0115(11) 0.0163(13) -0.070(2)
Cl3 0.0542(12) 0.091(2) 0.182(3) -0.041(2) 0.0318(14) 0.0049(11)
S 0.0410(7) 0.0393(7) 0.0335(6) -0.0066(5) 0.0104(5) -0.0095(6)
P 0.0284(6) 0.0310(6) 0.0266(6) 0.0001(5) 0.0052(5) -0.0014(5)
O 0.107(4) 0.102(4) 0.036(2) -0.003(3) 0.013(3) -0.058(3)
C1 0.050(3) 0.038(3) 0.035(3) 0.000(2) 0.008(2) -0.008(2)
C2 0.048(3) 0.038(3) 0.050(3) -0.003(2) 0.020(3) -0.011(3)
C17 0.040(3) 0.047(3) 0.052(3) 0.011(3) 0.006(3) 0.006(3)
C27 0.049(4) 0.059(4) 0.069(4) -0.024(3) 0.022(3) 0.002(3)
C37 0.048(3) 0.047(3) 0.030(2) 0.004(2) 0.012(2) -0.001(2)
C11 0.032(3) 0.031(2) 0.038(3) 0.000(2) 0.016(2) -0.005(2)
C12 0.034(3) 0.034(3) 0.044(3) 0.002(2) 0.014(2) -0.003(2)
C13 0.044(3) 0.038(3) 0.071(4) 0.004(3) 0.025(3) 0.003(3)
C14 0.063(4) 0.034(3) 0.075(4) -0.016(3) 0.033(4) -0.006(3)
C15 0.050(3) 0.040(3) 0.052(3) -0.008(3) 0.014(3) -0.010(3)
C16 0.043(3) 0.037(3) 0.039(3) -0.002(2) 0.010(2) -0.006(2)
C21 0.027(2) 0.048(3) 0.025(2) 0.002(2) 0.005(2) 0.002(2)
C22 0.027(3) 0.053(3) 0.034(3) -0.010(2) 0.004(2) -0.005(2)
C23 0.036(3) 0.095(5) 0.035(3) -0.020(3) 0.011(2) -0.001(3)
C24 0.043(4) 0.104(6) 0.036(3) 0.012(4) 0.011(3) -0.007(4)
C25 0.053(4) 0.076(5) 0.046(3) 0.023(3) 0.019(3) 0.000(3)
C26 0.039(3) 0.049(3) 0.042(3) 0.008(2) 0.014(2) -0.001(2)
C31 0.037(3) 0.032(2) 0.029(2) 0.000(2) 0.002(2) 0.003(2)
C32 0.035(2) 0.033(2) 0.030(2) -0.003(2) 0.005(2) -0.004(2)
C33 0.050(3) 0.040(3) 0.032(3) 0.003(2) 0.002(2) 0.000(3)
C34 0.046(3) 0.058(4) 0.041(3) 0.006(3) -0.003(3) 0.007(3)
C35 0.032(3) 0.083(5) 0.047(3) 0.003(3) 0.002(2) 0.011(3)
C36 0.033(3) 0.054(3) 0.037(3) 0.003(2) 0.007(2) 0.001(2)

loop_
_atom_site_label
_atom_site_type_symbol
_atom_site_fract_x
_atom_site_fract_y
_atom_site_fract_z
_atom_site_U_iso_or_equiv
_atom_site_thermal_displace_type
_atom_site_occupancy
_atom_site_calc_flag
_atom_site_refinement_flags
Au1 Au 0.09422(2) 0.753235(13) 0.903178(11) 0.03083(7) Uani 1 d .
Cl1 Cl -0.2401(2) 0.48229(12) 0.81262(11) 0.0647(5) Uani 1 d .
Cl2 Cl -0.2294(3) 0.4707(2) 0.99607(13) 0.1043(9) Uani 1 d .
Cl3 Cl -0.3580(2) 0.6228(2) 0.8882(2) 0.1083(9) Uani 1 d .
S S -0.06736(13) 0.65428(9) 0.84358(8) 0.0377(3) Uani 1 d .
P P 0.26034(11) 0.84806(9) 0.94708(8) 0.0289(3) Uani 1 d .
O O -0.0728(5) 0.6334(4) 1.0090(3) 0.083(2) Uani 1 d .
C1 C -0.1141(5) 0.6128(4) 0.9337(4) 0.0417(13) Uani 1 d .
C2 C -0.2296(5) 0.5477(4) 0.9099(4) 0.0439(13) Uani 1 d .
C17 C 0.0461(5) 0.9923(4) 0.8583(4) 0.0471(14) Uani 1 d .
H171 H -0.0124(5) 1.0416(4) 0.8386(4) 0.071 Uiso 1 d R
H172 H 0.0913(5) 0.9810(4) 0.8146(4) 0.071 Uiso 1 d R
H173 H 0.0037(5) 0.9361(4) 0.8674(4) 0.071 Uiso 1 d R
C27 C 0.3325(6) 0.6973(5) 0.8172(5) 0.058(2) Uani 1 d .
H271 H 0.3011(6) 0.6915(5) 0.8688(5) 0.087 Uiso 1 d R
H272 H 0.2733(6) 0.6727(5) 0.7672(5) 0.087 Uiso 1 d R
H273 H 0.4078(6) 0.6626(5) 0.8256(5) 0.087 Uiso 1 d R
C37 C 0.2232(5) 0.7647(4) 1.1265(3) 0.0411(12) Uani 1 d .
H371 H 0.2221(5) 0.7331(4) 1.1804(3) 0.062 Uiso 1 d R
H372 H 0.2052(5) 0.8300(4) 1.1316(3) 0.062 Uiso 1 d R
H373 H 0.1626(5) 0.7374(4) 1.0789(3) 0.062 Uiso 1 d R
C11 C 0.2296(5) 0.9628(3) 0.9889(3) 0.0323(10) Uani 1 d .
C12 C 0.1335(5) 1.0204(4) 0.9432(4) 0.0363(11) Uani 1 d .
C13 C 0.1204(6) 1.1079(4) 0.9787(4) 0.0490(14) Uani 1 d .
H13 H 0.0545(6) 1.1479(4) 0.9488(4) 0.074 Uiso 1 d R
C14 C 0.1996(6) 1.1390(4) 1.0558(5) 0.055(2) Uani 1 d .
H14 H 0.1885(6) 1.1999(4) 1.0790(5) 0.082 Uiso 1 d R
C15 C 0.2933(6) 1.0824(4) 1.0994(4) 0.0470(14) Uani 1 d .
H15 H 0.3486(6) 1.1032(4) 1.1530(4) 0.071 Uiso 1 d R
C16 C 0.3083(5) 0.9949(4) 1.0653(3) 0.0395(12) Uani 1 d .
H16 H 0.3746(5) 0.9553(4) 1.0953(3) 0.059 Uiso 1 d R
C21 C 0.3308(4) 0.8716(4) 0.8559(3) 0.0339(11) Uani 1 d .
C22 C 0.3571(5) 0.7999(4) 0.8024(3) 0.0385(12) Uani 1 d .
C23 C 0.4033(5) 0.8251(6) 0.7302(4) 0.055(2) Uani 1 d .
H23 H 0.4216(5) 0.7772(6) 0.6922(4) 0.083 Uiso 1 d R
C24 C 0.4237(6) 0.9182(6) 0.7126(4) 0.061(2) Uani 1 d .
H24 H 0.4542(6) 0.9341(6) 0.6623(4) 0.091 Uiso 1 d R
C25 C 0.4002(6) 0.9875(5) 0.7655(4) 0.057(2) Uani 1 d .
H25 H 0.4151(6) 1.0519(5) 0.7531(4) 0.086 Uiso 1 d R
C26 C 0.3552(5) 0.9645(4) 0.8381(4) 0.0426(13) Uani 1 d .
H26 H 0.3404(5) 1.0133(4) 0.8765(4) 0.064 Uiso 1 d R
C31 C 0.3785(5) 0.7942(3) 1.0337(3) 0.0336(11) Uani 1 d .
C32 C 0.3487(5) 0.7554(3) 1.1082(3) 0.0332(10) Uani 1 d .
C33 C 0.4416(5) 0.7072(4) 1.1680(4) 0.0421(13) Uani 1 d .
H33 H 0.4227(5) 0.6784(4) 1.2185(4) 0.063 Uiso 1 d R
C34 C 0.5585(6) 0.7002(5) 1.1568(4) 0.0507(15) Uani 1 d .
H34 H 0.6202(6) 0.6665(5) 1.1989(4) 0.076 Uiso 1 d R
C35 C 0.5879(5) 0.7418(5) 1.0848(4) 0.055(2) Uani 1 d .
H35 H 0.6701(5) 0.7378(5) 1.0773(4) 0.083 Uiso 1 d R
C36 C 0.4985(5) 0.7886(4) 1.0239(4) 0.0414(12) Uani 1 d .
H36 H 0.5189(5) 0.8178(4) 0.9741(4) 0.062 Uiso 1 d R

loop_
_atom_type_symbol
_atom_type_description
_atom_type_scat_dispersion_real
_atom_type_scat_dispersion_imag
_atom_type_scat_source
C C 0.0033 0.0016 'International Tables Vol C Tables 4.2.6.8 and 6.1.1.4'
H H 0.0000 0.0000 'International Tables Vol C Tables 4.2.6.8 and 6.1.1.4'
O O 0.0106 0.0060 'International Tables Vol C Tables 4.2.6.8 and 6.1.1.4'
P P 0.1023 0.0942 'International Tables Vol C Tables 4.2.6.8 and 6.1.1.4'
S S 0.1246 0.1234 'International Tables Vol C Tables 4.2.6.8 and 6.1.1.4'
Cl Cl 0.1484 0.1585 'International Tables Vol C Tables 4.2.6.8 and 6.1.1.4'
Au Au -2.0133 8.8022 'International Tables Vol C Tables 4.2.6.8 and 6.1.1.4'

loop_
_geom_angle_atom_site_label_1
_geom_angle_atom_site_label_2
_geom_angle_atom_site_label_3
_geom_angle
P Au1 S 173.34(4)
C1 S Au1 104.1(2)
C21 P C31 106.5(2)
C21 P C11 105.7(2)
C31 P C11 106.1(2)
C21 P Au1 110.7(2)
C31 P Au1 111.8(2)
C11 P Au1 115.4(2)
O C1 C2 118.9(5)
O C1 S 126.9(5)
C2 C1 S 114.0(4)
C1 C2 Cl2 110.1(4)
C1 C2 Cl1 113.5(4)
Cl2 C2 Cl1 108.8(3)
C1 C2 Cl3 106.2(4)
Cl2 C2 Cl3 112.4(3)
Cl1 C2 Cl3 105.8(3)
C12 C17 H171 109.8(3)
C12 C17 H172 109.3(3)
H171 C17 H172 109.5
C12 C17 H173 109.4(3)
H171 C17 H173 109.4
H172 C17 H173 109.4
C22 C27 H271 109.2(3)
C22 C27 H272 110.0(3)
H271 C27 H272 109.4
C22 C27 H273 109.2(3)
H271 C27 H273 109.3
H272 C27 H273 109.7
C32 C37 H371 109.6(3)
C32 C37 H372 109.0(3)
H371 C37 H372 109.6
C32 C37 H373 109.7(3)
H371 C37 H373 109.5
H372 C37 H373 109.4
C16 C11 C12 119.9(5)
C16 C11 P 118.0(4)
C12 C11 P 121.9(4)
C13 C12 C11 117.6(5)
C13 C12 C17 118.9(5)
C11 C12 C17 123.5(5)
C12 C13 C14 121.8(6)
C12 C13 H13 118.8(4)
C14 C13 H13 119.4(4)
C15 C14 C13 120.0(5)
C15 C14 H14 119.9(3)
C13 C14 H14 120.1(4)
C14 C15 C16 119.3(6)
C14 C15 H15 120.7(4)
C16 C15 H15 120.1(4)
C15 C16 C11 121.4(5)
C15 C16 H16 119.5(4)
C11 C16 H16 119.1(3)
C26 C21 C22 119.7(5)
C26 C21 P 118.4(4)
C22 C21 P 121.9(4)
C21 C22 C23 117.9(6)
C21 C22 C27 122.8(5)
C23 C22 C27 119.3(5)
C24 C23 C22 121.2(6)
C24 C23 H23 119.2(4)
C22 C23 H23 119.6(4)
C25 C24 C23 120.7(6)
C25 C24 H24 119.3(4)
C23 C24 H24 119.9(4)
C24 C25 C26 119.3(6)
C24 C25 H25 120.3(4)
C26 C25 H25 120.4(4)
C25 C26 C21 121.1(6)
C25 C26 H26 119.5(4)
C21 C26 H26 119.4(3)
C36 C31 C32 120.0(5)
C36 C31 P 119.5(4)
C32 C31 P 120.5(4)
C31 C32 C33 117.4(5)
C31 C32 C37 122.9(4)
C33 C32 C37 119.7(5)
C34 C33 C32 122.2(5)
C34 C33 H33 118.9(3)
C32 C33 H33 118.8(3)
C33 C34 C35 119.8(5)
C33 C34 H34 120.3(3)
C35 C34 H34 119.9(3)
C36 C35 C34 119.6(6)
C36 C35 H35 120.4(4)
C34 C35 H35 120.0(4)
C35 C36 C31 120.9(5)
C35 C36 H36 119.7(4)
C31 C36 H36 119.4(3)

loop_
_geom_bond_atom_site_label_1
_geom_bond_atom_site_label_2
_geom_bond_distance
Au1 P 2.2722(13)
Au1 S 2.3104(13)
Cl1 C2 1.764(6)
Cl2 C2 1.737(6)
Cl3 C2 1.763(6)
S C1 1.723(6)
P C21 1.821(5)
P C31 1.823(5)
P C11 1.826(5)
O C1 1.195(7)
C1 C2 1.565(8)
C17 C12 1.504(8)
C17 H171 0.96
C17 H172 0.96
C17 H173 0.96
C27 C22 1.517(9)
C27 H271 0.96
C27 H272 0.96
C27 H273 0.96
C37 C32 1.509(7)
C37 H371 0.96
C37 H372 0.96
C37 H373 0.96
C11 C16 1.382(7)
C11 C12 1.406(7)
C12 C13 1.388(8)
C13 C14 1.388(9)
C13 H13 0.96
C14 C15 1.370(9)
C14 H14 0.96
C15 C16 1.382(8)
C15 H15 0.96
C16 H16 0.96
C21 C26 1.394(7)
C21 C22 1.398(7)
C22 C23 1.398(8)
C23 C24 1.386(10)
C23 H23 0.96
C24 C25 1.355(10)
C24 H24 0.96
C25 C26 1.389(7)
C25 H25 0.96
C26 H26 0.96
C31 C36 1.395(7)
C31 C32 1.402(7)
C32 C33 1.402(7)
C33 C34 1.369(8)
C33 H33 0.96
C34 C35 1.381(9)
C34 H34 0.96
C35 C36 1.379(8)
C35 H35 0.96
C36 H36 0.96
